data_4125849
loop_
_publ_author_name
'Park, Sarah S.'
'Hendon, Christopher H.'
'Fielding, Alistair J.'
'Walsh, Aron'
'O'Keeffe, Michael'
'Dinc\(a, Mircea'

_publ_section_title
;
 The Organic Secondary Building Unit: Strong Intermolecular \p
 Interactions Define Topology in MIT-25, a Mesoporous MOF with
 Proton-Replete Channels.
;
_journal_issue 10
_journal_name_full 'Journal of the American Chemical Society'
_journal_page_first 3619
_journal_page_last 3622
_journal_paper_doi 10.1021/jacs.6b13176
_journal_volume 139
_journal_year 2017
_chemical_formula_sum 'C306 H144 Mg6 O72 S36'
_chemical_formula_weight 6272.22
_space_group_crystal_system trigonal
_space_group_IT_number 148
_space_group_name_Hall '-R 3'
_space_group_name_H-M_alt 'R -3 :H'
_symmetry_space_group_name_Hall '-R 3'
_symmetry_space_group_name_H-M 'R -3 :H'
_atom_sites_solution_hydrogens geom
_atom_sites_solution_primary direct
_atom_sites_solution_secondary difmap
_audit_creation_method SHELXL-2014/6
_cell_angle_alpha 90
_cell_angle_beta 90
_cell_angle_gamma 120
_cell_formula_units_Z 3
_cell_length_a 65.243(10)
_cell_length_b 65.243(10)
_cell_length_c 10.2551(17)
_cell_measurement_reflns_used 9117
_cell_measurement_temperature 100(2)
_cell_measurement_theta_max 29.70
_cell_measurement_theta_min 2.20
_cell_volume 37804(10)
_computing_cell_refinement 'SAINT 7.46A (Bruker-AXS, 2015)'
_computing_data_collection 'APEX2 v2011.4.0 (Bruker-AXS, 2015)'
_computing_data_reduction 'SAINT 7.46A (Bruker-AXS, 2015)'
_computing_molecular_graphics 'Bruker SHELXTL'
_computing_publication_material 'Bruker SHELXTL'
_computing_structure_refinement 'SHELXL-2014/6 (Sheldrick, 2014)'
_computing_structure_solution 'SHELXS-2015 (Sheldrick, 2015)'
_diffrn_ambient_temperature 100(2)
_diffrn_detector_area_resol_mean 8.3
_diffrn_measured_fraction_theta_full 1.000
_diffrn_measured_fraction_theta_max 0.999
_diffrn_measurement_device_type 'Bruker Smart APEX2 CCD'
_diffrn_measurement_method '\f and \w scans'
_diffrn_radiation_type MoK\a
_diffrn_radiation_wavelength 0.71073
_diffrn_reflns_av_R_equivalents 0.0718
_diffrn_reflns_av_unetI/netI 0.0714
_diffrn_reflns_Laue_measured_fraction_full 1.000
_diffrn_reflns_Laue_measured_fraction_max 0.999
_diffrn_reflns_limit_h_max 90
_diffrn_reflns_limit_h_min -88
_diffrn_reflns_limit_k_max 90
_diffrn_reflns_limit_k_min -76
_diffrn_reflns_limit_l_max 11
_diffrn_reflns_limit_l_min -14
_diffrn_reflns_number 118078
_diffrn_reflns_point_group_measured_fraction_full 1.000
_diffrn_reflns_point_group_measured_fraction_max 0.999
_diffrn_reflns_theta_full 25.242
_diffrn_reflns_theta_max 29.564
_diffrn_reflns_theta_min 1.873
_diffrn_source 'I\mS micro-focus sealed tube, multilayer optics'
_exptl_absorpt_coefficient_mu 0.207
_exptl_absorpt_correction_T_max 0.7461
_exptl_absorpt_correction_T_min 0.5718
_exptl_absorpt_correction_type multi-scan
_exptl_absorpt_process_details 'SADABS (Sheldrick, 2009)'
_exptl_crystal_colour red
_exptl_crystal_density_diffrn 0.827
_exptl_crystal_density_method 'not measured'
_exptl_crystal_description needle
_exptl_crystal_F_000 9612
_exptl_crystal_size_max 0.060
_exptl_crystal_size_mid 0.010
_exptl_crystal_size_min 0.010
_refine_diff_density_max 1.830
_refine_diff_density_min -1.191
_refine_diff_density_rms 0.152
_refine_ls_extinction_method none
_refine_ls_goodness_of_fit_ref 1.132
_refine_ls_hydrogen_treatment constr
_refine_ls_matrix_type full
_refine_ls_number_parameters 750
_refine_ls_number_reflns 23548
_refine_ls_number_restraints 3509
_refine_ls_restrained_S_all 1.253
_refine_ls_R_factor_all 0.1062
_refine_ls_R_factor_gt 0.0904
_refine_ls_shift/su_max 0.001
_refine_ls_shift/su_mean 0.000
_refine_ls_structure_factor_coef Fsqd
_refine_ls_weighting_details 'w=1/[\s^2^(Fo^2^)+(0.1250P)^2^+232.0470P] where P=(Fo^2^+2Fc^2^)/3'
_refine_ls_weighting_scheme calc
_refine_ls_wR_factor_gt 0.2428
_refine_ls_wR_factor_ref 0.2519
_reflns_Friedel_coverage 0.000
_reflns_number_gt 19722
_reflns_number_total 23548
_reflns_threshold_expression 'I > 2\s(I)'
_cod_data_source_file ja6b13176_si_002.cif
_cod_data_source_block Mg-TTFTB
_cod_depositor_comments 'Adding full bibliography for 4125849.cif.'
_cod_original_cell_volume 37804(13)
_cod_database_code 4125849
_shelx_space_group_comment
; 
The symmetry employed for this shelxl refinement is uniquely defined 
by the following loop, which should always be used as a source of 
symmetry information in preference to the above space-group names. 
They are only intended as comments. 
;
_shelx_estimated_absorpt_t_min 0.988
_shelx_estimated_absorpt_t_max 0.998
_shelxl_version_number 2014/6

loop_
_space_group_symop_operation_xyz
'x, y, z'
'-y, x-y, z'
'-x+y, -x, z'
'x+2/3, y+1/3, z+1/3'
'-y+2/3, x-y+1/3, z+1/3'
'-x+y+2/3, -x+1/3, z+1/3'
'x+1/3, y+2/3, z+2/3'
'-y+1/3, x-y+2/3, z+2/3'
'-x+y+1/3, -x+2/3, z+2/3'
'-x, -y, -z'
'y, -x+y, -z'
'x-y, x, -z'
'-x+2/3, -y+1/3, -z+1/3'
'y+2/3, -x+y+1/3, -z+1/3'
'x-y+2/3, x+1/3, -z+1/3'
'-x+1/3, -y+2/3, -z+2/3'
'y+1/3, -x+y+2/3, -z+2/3'
'x-y+1/3, x+2/3, -z+2/3'

loop_
_atom_site_label
_atom_site_type_symbol
_atom_site_fract_x
_atom_site_fract_y
_atom_site_fract_z
_atom_site_U_iso_or_equiv
_atom_site_adp_type
_atom_site_occupancy
_atom_site_site_symmetry_order
_atom_site_calc_flag
_atom_site_refinement_flags_posn
_atom_site_refinement_flags_adp
_atom_site_refinement_flags_occupancy
_atom_site_disorder_assembly
_atom_site_disorder_group
Mg1 Mg 0.66861(3) 0.57577(3) -0.21503(17) 0.0238(4) Uani 1 1 d . U . . .
C1 C 0.82166(7) 0.62188(7) 0.4896(4) 0.0123(7) Uani 1 1 d D U . . .
S1 S 0.84645(2) 0.64404(2) 0.57012(11) 0.0160(2) Uani 1 1 d D U . . .
S2 S 0.82432(2) 0.59732(2) 0.44784(11) 0.0152(2) Uani 1 1 d D U . . .
C2 C 0.86585(7) 0.63484(7) 0.5066(4) 0.0156(8) Uani 1 1 d D U . . .
C11 C 0.89129(7) 0.65156(8) 0.5223(4) 0.0184(8) Uani 1 1 d D U . . .
C12 C 0.89972(8) 0.67577(8) 0.5057(5) 0.0230(9) Uani 1 1 d D U . . .
H12 H 0.8890 0.6812 0.4866 0.028 Uiso 1 1 calc R U . . .
C13 C 0.92380(8) 0.69186(9) 0.5171(5) 0.0245(10) Uani 1 1 d D U . . .
H13 H 0.9295 0.7083 0.5058 0.029 Uiso 1 1 calc R U . . .
C14 C 0.93952(7) 0.68398(9) 0.5449(5) 0.0261(10) Uani 1 1 d D U . . .
C15 C 0.93091(8) 0.65993(9) 0.5648(6) 0.0283(10) Uani 1 1 d D U . . .
H15 H 0.9416 0.6546 0.5862 0.034 Uiso 1 1 calc R U . . .
C16 C 0.90705(8) 0.64376(9) 0.5539(5) 0.0231(9) Uani 1 1 d D U . . .
H16 H 0.9014 0.6274 0.5678 0.028 Uiso 1 1 calc R U . . .
C17 C 0.96517(13) 0.70202(16) 0.5604(12) 0.029(2) Uani 0.65(5) 1 d D U P A 1
O1 O 0.9722(3) 0.72271(17) 0.534(2) 0.034(3) Uani 0.65(5) 1 d D U P A 1
O2 O 0.97822(14) 0.6938(2) 0.596(2) 0.046(4) Uani 0.65(5) 1 d D U P A 1
C17A C 0.96543(19) 0.7014(3) 0.543(3) 0.032(3) Uani 0.35(5) 1 d D U P A 2
O1A O 0.9719(5) 0.7226(3) 0.559(4) 0.028(4) Uani 0.35(5) 1 d D U P A 2
O2A O 0.9794(3) 0.6935(4) 0.527(5) 0.051(7) Uani 0.35(5) 1 d D U P A 2
C3 C 0.85623(7) 0.61392(8) 0.4515(4) 0.0169(8) Uani 1 1 d D U . . .
C21 C 0.86672(6) 0.60168(8) 0.3810(4) 0.0197(8) Uani 1 1 d D U . . .
C22 C 0.88408(16) 0.61368(15) 0.2859(8) 0.0218(15) Uani 0.76(3) 1 d D U P B 1
H22 H 0.8893 0.6298 0.2678 0.026 Uiso 0.76(3) 1 calc R U P B 1
C23 C 0.89365(18) 0.60223(16) 0.2185(9) 0.0272(15) Uani 0.76(3) 1 d D U P B 1
H23 H 0.9054 0.6104 0.1540 0.033 Uiso 0.76(3) 1 calc R U P B 1
C24 C 0.88589(16) 0.57818(16) 0.2457(8) 0.0326(11) Uani 0.76(3) 1 d D U P B 1
C25 C 0.8692(2) 0.56642(18) 0.3425(9) 0.0342(16) Uani 0.76(3) 1 d D U P B 1
H25 H 0.8641 0.5503 0.3616 0.041 Uiso 0.76(3) 1 calc R U P B 1
C26 C 0.8599(2) 0.57828(15) 0.4114(9) 0.0303(16) Uani 0.76(3) 1 d D U P B 1
H26 H 0.8489 0.5704 0.4797 0.036 Uiso 0.76(3) 1 calc R U P B 1
C27 C 0.89420(18) 0.56466(18) 0.1646(7) 0.0367(17) Uani 0.76(3) 1 d D U P B 1
O3 O 0.9105(2) 0.5758(2) 0.0833(9) 0.0353(15) Uani 0.76(3) 1 d D U P B 1
O4 O 0.8836(3) 0.54231(18) 0.1807(8) 0.043(2) Uani 0.76(3) 1 d D U P B 1
C22A C 0.8809(5) 0.6131(4) 0.272(2) 0.0218(15) Uani 0.24(3) 1 d D U P B 2
H22A H 0.8833 0.6281 0.2454 0.026 Uiso 0.24(3) 1 calc R U P B 2
C23A C 0.8913(6) 0.6025(5) 0.203(3) 0.0272(15) Uani 0.24(3) 1 d D U P B 2
H23A H 0.9012 0.6104 0.1299 0.033 Uiso 0.24(3) 1 calc R U P B 2
C24A C 0.8871(4) 0.5802(4) 0.2406(19) 0.0326(11) Uani 0.24(3) 1 d D U P B 2
C25A C 0.8735(6) 0.5691(4) 0.350(3) 0.0342(16) Uani 0.24(3) 1 d D U P B 2
H25A H 0.8712 0.5541 0.3764 0.041 Uiso 0.24(3) 1 calc R U P B 2
C26A C 0.8633(6) 0.5798(4) 0.420(3) 0.0303(16) Uani 0.24(3) 1 d D U P B 2
H26A H 0.8540 0.5723 0.4955 0.036 Uiso 0.24(3) 1 calc R U P B 2
C27A C 0.8980(3) 0.5685(4) 0.1638(16) 0.039(3) Uani 0.24(3) 1 d D U P B 2
O3A O 0.9111(7) 0.5805(6) 0.071(3) 0.0353(15) Uani 0.24(3) 1 d D U P B 2
O4A O 0.8936(7) 0.5484(5) 0.199(3) 0.043(2) Uani 0.24(3) 1 d D U P B 2
C4 C 0.80289(7) 0.62413(7) 0.4575(4) 0.0131(7) Uani 1 1 d D U . . .
S3 S 0.80071(2) 0.64894(2) 0.49660(11) 0.01466(19) Uani 1 1 d D U . . .
S4 S 0.77854(2) 0.60204(2) 0.37339(11) 0.0162(2) Uani 1 1 d D U . . .
C5 C 0.77338(7) 0.63929(7) 0.4154(4) 0.0148(8) Uani 1 1 d D U . . .
C31 C 0.76418(7) 0.65584(8) 0.4253(4) 0.0169(8) Uani 1 1 d D U . . .
C32 C 0.74011(8) 0.64751(9) 0.4394(5) 0.0231(9) Uani 1 1 d D U . . .
H32 H 0.7293 0.6310 0.4446 0.028 Uiso 1 1 calc R U . . .
C33 C 0.73200(9) 0.66338(9) 0.4459(6) 0.0297(11) Uani 1 1 d D U . . .
H33 H 0.7155 0.6576 0.4539 0.036 Uiso 1 1 calc R U . . .
C34 C 0.74754(8) 0.68762(8) 0.4409(5) 0.0237(9) Uani 1 1 d D U . . .
C35 C 0.77169(9) 0.69621(8) 0.4320(5) 0.0243(10) Uani 1 1 d D U . . .
H35 H 0.7825 0.7128 0.4306 0.029 Uiso 1 1 calc R U . . .
C36 C 0.77989(8) 0.68023(8) 0.4251(5) 0.0215(9) Uani 1 1 d D U . . .
H36 H 0.7964 0.6860 0.4201 0.026 Uiso 1 1 calc R U . . .
C37 C 0.73888(19) 0.70494(17) 0.4400(13) 0.033(2) Uani 0.67(5) 1 d D U P C 1
O5 O 0.7176(2) 0.6964(3) 0.402(3) 0.054(4) Uani 0.67(5) 1 d D U P C 1
O6 O 0.7524(3) 0.72553(17) 0.474(2) 0.034(3) Uani 0.67(5) 1 d D U P C 1
C37A C 0.7379(3) 0.7040(3) 0.458(2) 0.031(3) Uani 0.33(5) 1 d D U P C 2
O5A O 0.7158(3) 0.6943(3) 0.473(5) 0.045(6) Uani 0.33(5) 1 d D U P C 2
O6A O 0.7518(5) 0.7257(3) 0.453(4) 0.025(4) Uani 0.33(5) 1 d D U P C 2
C6 C 0.76351(7) 0.61829(8) 0.3590(4) 0.0163(8) Uani 1 1 d D U . . .
C41 C 0.74155(7) 0.60541(8) 0.2820(4) 0.0186(8) Uani 1 1 d D U . . .
C42 C 0.72689(8) 0.58123(9) 0.3031(5) 0.0274(10) Uani 1 1 d D U . . .
H42 H 0.7308 0.5734 0.3686 0.033 Uiso 1 1 calc R U . . .
C43 C 0.70675(8) 0.56863(10) 0.2290(5) 0.0292(11) Uani 1 1 d D U . . .
H43 H 0.6970 0.5521 0.2426 0.035 Uiso 1 1 calc R U . . .
C44 C 0.70039(8) 0.57966(9) 0.1350(5) 0.0247(10) Uani 1 1 d D U . . .
C45 C 0.71494(8) 0.60388(9) 0.1137(4) 0.0236(9) Uani 1 1 d D U . . .
H45 H 0.7107 0.6116 0.0499 0.028 Uiso 1 1 calc R U . . .
C46 C 0.73558(8) 0.61668(9) 0.1849(5) 0.0220(9) Uani 1 1 d D U . . .
H46 H 0.7457 0.6331 0.1680 0.026 Uiso 1 1 calc R U . . .
C47 C 0.67889(8) 0.56549(9) 0.0543(5) 0.0264(10) Uani 1 1 d D U . . .
O7 O 0.66978(7) 0.54304(8) 0.0618(4) 0.0360(9) Uani 1 1 d D U . . .
O8 O 0.67104(6) 0.57568(7) -0.0138(3) 0.0298(8) Uani 1 1 d D U . . .
C7 C 0.50527(7) 0.49425(7) -0.4762(4) 0.0147(8) Uani 1 1 d D U . . .
S5 S 0.48945(2) 0.46611(2) -0.40682(11) 0.0172(2) Uani 1 1 d D U . . .
S6 S 0.53581(2) 0.50579(2) -0.47826(10) 0.0160(2) Uani 1 1 d D U . . .
C8 C 0.51604(7) 0.46848(7) -0.3359(4) 0.0194(8) Uani 1 1 d D U . . .
C51 C 0.50679(5) 0.44547(7) -0.2582(4) 0.0174(8) Uani 1 1 d D U . . .
C52 C 0.50570(13) 0.42537(11) -0.3128(7) 0.0154(14) Uani 0.731(10) 1 d D U P D 1
H52 H 0.5116 0.4262 -0.3984 0.018 Uiso 0.731(10) 1 calc R U P D 1
C53 C 0.49606(16) 0.40422(14) -0.2440(8) 0.0219(15) Uani 0.731(10) 1 d D U P D 1
H53 H 0.4946 0.3904 -0.2841 0.026 Uiso 0.731(10) 1 calc R U P D 1
C54 C 0.48863(16) 0.40333(12) -0.1178(8) 0.0282(10) Uani 0.731(10) 1 d D U P D 1
C55 C 0.49179(16) 0.42378(13) -0.0563(8) 0.0238(16) Uani 0.731(10) 1 d D U P D 1
H55 H 0.4875 0.4233 0.0326 0.029 Uiso 0.731(10) 1 calc R U P D 1
C56 C 0.50136(17) 0.44493(14) -0.1261(6) 0.0163(13) Uani 0.731(10) 1 d D U P D 1
H56 H 0.5042 0.4590 -0.0835 0.020 Uiso 0.731(10) 1 calc R U P D 1
C57 C 0.47470(15) 0.38000(12) -0.0525(8) 0.0301(18) Uani 0.731(10) 1 d D U P D 1
O9 O 0.4612(3) 0.36219(14) -0.1198(13) 0.0240(18) Uani 0.731(10) 1 d D U P D 1
O10 O 0.4760(2) 0.3797(2) 0.0698(9) 0.065(3) Uani 0.731(10) 1 d D U P D 1
C52A C 0.5011(4) 0.4245(2) -0.3226(18) 0.0154(14) Uani 0.269(10) 1 d D U P D 2
H52A H 0.5033 0.4245 -0.4142 0.018 Uiso 0.269(10) 1 calc R U P D 2
C53A C 0.4923(5) 0.4035(3) -0.252(2) 0.0219(15) Uani 0.269(10) 1 d D U P D 2
H53A H 0.4883 0.3891 -0.2960 0.026 Uiso 0.269(10) 1 calc R U P D 2
C54A C 0.4893(3) 0.4034(3) -0.1182(19) 0.0282(10) Uani 0.269(10) 1 d D U P D 2
C55A C 0.4959(5) 0.4245(3) -0.052(2) 0.0238(16) Uani 0.269(10) 1 d D U P D 2
H55A H 0.4944 0.4245 0.0398 0.029 Uiso 0.269(10) 1 calc R U P D 2
C56A C 0.5047(5) 0.4455(3) -0.1229(12) 0.0163(13) Uani 0.269(10) 1 d D U P D 2
H56A H 0.5093 0.4599 -0.0784 0.020 Uiso 0.269(10) 1 calc R U P D 2
C57A C 0.4783(3) 0.3805(3) -0.045(2) 0.039(4) Uani 0.269(10) 1 d D U P D 2
O9A O 0.4640(8) 0.3622(3) -0.107(4) 0.0240(18) Uani 0.269(10) 1 d D U P D 2
O10A O 0.4819(8) 0.3813(6) 0.075(2) 0.065(3) Uani 0.269(10) 1 d D U P D 2
C9 C 0.53542(7) 0.48500(7) -0.3673(4) 0.0150(7) Uani 1 1 d D U . . .
C61 C 0.55883(7) 0.49069(7) -0.3146(4) 0.0144(7) Uani 1 1 d D U . . .
C62 C 0.56228(7) 0.49066(8) -0.1804(4) 0.0193(8) Uani 1 1 d D U . . .
H62 H 0.5491 0.4841 -0.1233 0.023 Uiso 1 1 calc R U . . .
C63 C 0.58482(8) 0.50005(9) -0.1305(5) 0.0251(10) Uani 1 1 d D U . . .
H63 H 0.5871 0.4993 -0.0394 0.030 Uiso 1 1 calc R U . . .
C64 C 0.60442(7) 0.51066(8) -0.2141(4) 0.0205(9) Uani 1 1 d D U . . .
C65 C 0.60103(8) 0.51009(9) -0.3482(5) 0.0238(9) Uani 1 1 d D U . . .
H65 H 0.6142 0.5163 -0.4057 0.029 Uiso 1 1 calc R U . . .
C66 C 0.57829(7) 0.50034(9) -0.3972(4) 0.0213(9) Uani 1 1 d D U . . .
H66 H 0.5760 0.5003 -0.4886 0.026 Uiso 1 1 calc R U . . .
C67 C 0.62893(8) 0.52402(9) -0.1585(5) 0.0246(10) Uani 1 1 d D U . . .
O11 O 0.63156(7) 0.51845(8) -0.0436(4) 0.0356(9) Uani 1 1 d D U . . .
O12 O 0.64466(6) 0.53972(7) -0.2264(3) 0.0266(8) Uani 1 1 d D U . . .

loop_
_atom_site_aniso_label
_atom_site_aniso_U_11
_atom_site_aniso_U_22
_atom_site_aniso_U_33
_atom_site_aniso_U_23
_atom_site_aniso_U_13
_atom_site_aniso_U_12
Mg1 0.0098(7) 0.0331(9) 0.0213(8) -0.0016(7) -0.0033(6) 0.0054(6)
C1 0.0118(16) 0.0132(17) 0.0130(17) -0.0067(14) -0.0024(13) 0.0071(14)
S1 0.0118(4) 0.0162(5) 0.0202(5) -0.0077(4) -0.0036(4) 0.0072(4)
S2 0.0136(4) 0.0137(4) 0.0204(5) -0.0050(4) -0.0026(4) 0.0085(4)
C2 0.0124(16) 0.0187(18) 0.0178(19) -0.0028(15) -0.0029(14) 0.0093(14)
C11 0.0127(17) 0.022(2) 0.019(2) -0.0014(16) -0.0007(15) 0.0080(15)
C12 0.0127(18) 0.020(2) 0.033(3) 0.0011(18) -0.0020(17) 0.0061(16)
C13 0.0167(19) 0.022(2) 0.030(3) -0.0003(18) -0.0022(17) 0.0059(17)
C14 0.0140(18) 0.030(2) 0.029(2) -0.0008(18) -0.0042(16) 0.0073(16)
C15 0.0138(19) 0.033(2) 0.038(3) 0.001(2) -0.0042(18) 0.0117(18)
C16 0.0122(18) 0.024(2) 0.031(2) -0.0008(18) -0.0044(17) 0.0079(16)
C17 0.013(3) 0.036(3) 0.032(5) 0.001(3) -0.003(3) 0.008(3)
O1 0.013(3) 0.038(3) 0.039(8) 0.004(3) -0.007(4) 0.004(3)
O2 0.010(3) 0.049(4) 0.072(10) 0.017(5) -0.006(4) 0.010(3)
C17A 0.015(4) 0.036(5) 0.038(8) 0.000(4) -0.002(4) 0.007(4)
O1A 0.018(6) 0.036(5) 0.019(8) -0.003(4) -0.008(5) 0.006(4)
O2A 0.014(5) 0.042(7) 0.090(18) -0.014(8) -0.008(7) 0.009(5)
C3 0.0135(17) 0.0223(19) 0.0175(19) -0.0027(15) -0.0017(14) 0.0109(15)
C21 0.0187(19) 0.031(2) 0.0174(19) -0.0050(16) -0.0009(15) 0.0185(17)
C22 0.019(3) 0.035(2) 0.017(2) -0.0017(19) -0.002(2) 0.018(2)
C23 0.029(3) 0.049(3) 0.018(3) -0.003(2) -0.004(2) 0.030(2)
C24 0.050(3) 0.054(3) 0.018(2) -0.0010(19) 0.0025(19) 0.044(2)
C25 0.059(4) 0.047(3) 0.020(2) 0.000(2) 0.005(3) 0.045(3)
C26 0.050(4) 0.041(3) 0.019(2) 0.001(2) 0.007(3) 0.037(3)
C27 0.057(4) 0.061(4) 0.020(3) -0.004(3) -0.001(3) 0.051(3)
O3 0.049(2) 0.067(5) 0.021(2) -0.003(2) -0.0028(18) 0.052(3)
O4 0.071(6) 0.062(4) 0.028(3) 0.002(3) 0.011(4) 0.057(4)
C22A 0.019(3) 0.035(2) 0.017(2) -0.0017(19) -0.002(2) 0.018(2)
C23A 0.029(3) 0.049(3) 0.018(3) -0.003(2) -0.004(2) 0.030(2)
C24A 0.050(3) 0.054(3) 0.018(2) -0.0010(19) 0.0025(19) 0.044(2)
C25A 0.059(4) 0.047(3) 0.020(2) 0.000(2) 0.005(3) 0.045(3)
C26A 0.050(4) 0.041(3) 0.019(2) 0.001(2) 0.007(3) 0.037(3)
C27A 0.061(7) 0.062(5) 0.023(5) -0.001(4) 0.004(5) 0.054(5)
O3A 0.049(2) 0.067(5) 0.021(2) -0.003(2) -0.0028(18) 0.052(3)
O4A 0.071(6) 0.062(4) 0.028(3) 0.002(3) 0.011(4) 0.057(4)
C4 0.0138(16) 0.0135(17) 0.0131(17) -0.0034(14) -0.0027(14) 0.0077(14)
S3 0.0145(5) 0.0136(4) 0.0187(5) -0.0057(4) -0.0046(4) 0.0092(4)
S4 0.0142(4) 0.0154(4) 0.0209(5) -0.0080(4) -0.0072(4) 0.0089(4)
C5 0.0157(17) 0.0208(18) 0.0151(18) 0.0011(14) 0.0022(14) 0.0145(15)
C31 0.0174(18) 0.0221(19) 0.018(2) -0.0020(15) 0.0003(15) 0.0147(16)
C32 0.0157(19) 0.025(2) 0.032(2) -0.0032(19) -0.0015(17) 0.0130(17)
C33 0.025(2) 0.034(2) 0.042(3) -0.005(2) -0.002(2) 0.024(2)
C34 0.031(2) 0.028(2) 0.025(2) -0.0030(17) -0.0005(18) 0.0245(19)
C35 0.030(2) 0.020(2) 0.030(2) 0.0000(18) 0.0034(19) 0.0176(18)
C36 0.0183(19) 0.021(2) 0.031(2) -0.0011(17) 0.0019(17) 0.0142(17)
C37 0.038(4) 0.037(3) 0.042(5) -0.009(3) -0.008(3) 0.031(3)
O5 0.043(4) 0.051(5) 0.090(11) -0.028(6) -0.027(5) 0.040(4)
O6 0.047(4) 0.034(3) 0.038(8) -0.009(3) -0.009(4) 0.034(3)
C37A 0.035(5) 0.037(5) 0.037(7) -0.002(4) 0.004(5) 0.031(4)
O5A 0.034(5) 0.042(6) 0.080(16) 0.012(8) 0.013(5) 0.034(5)
O6A 0.038(6) 0.031(5) 0.027(9) 0.000(4) -0.002(5) 0.033(4)
C6 0.0148(17) 0.0213(19) 0.0179(19) -0.0024(15) -0.0043(14) 0.0127(15)
C41 0.0159(18) 0.027(2) 0.0169(19) -0.0046(16) -0.0041(15) 0.0137(16)
C42 0.022(2) 0.029(2) 0.024(2) -0.0003(18) -0.0099(18) 0.0071(18)
C43 0.016(2) 0.036(3) 0.024(2) 0.002(2) -0.0075(17) 0.0049(19)
C44 0.0168(19) 0.038(2) 0.018(2) -0.0039(17) -0.0050(16) 0.0123(18)
C45 0.020(2) 0.041(3) 0.0142(19) -0.0039(18) -0.0054(16) 0.0182(19)
C46 0.022(2) 0.029(2) 0.021(2) -0.0027(17) -0.0061(17) 0.0168(18)
C47 0.0133(19) 0.044(3) 0.017(2) -0.0054(18) -0.0017(16) 0.0109(18)
O7 0.0183(17) 0.045(2) 0.030(2) -0.0037(17) -0.0113(15) 0.0052(16)
O8 0.0195(16) 0.046(2) 0.0232(17) -0.0082(15) -0.0098(13) 0.0159(16)
C7 0.0129(17) 0.0152(18) 0.0111(17) 0.0021(14) 0.0000(14) 0.0032(15)
S5 0.0097(4) 0.0136(5) 0.0235(5) 0.0067(4) -0.0016(4) 0.0022(4)
S6 0.0099(4) 0.0167(5) 0.0175(5) 0.0064(4) -0.0003(4) 0.0037(4)
C8 0.0236(19) 0.0237(19) 0.0143(18) 0.0039(15) -0.0024(15) 0.0143(16)
C51 0.0176(19) 0.0102(16) 0.0186(17) 0.0010(13) -0.0010(14) 0.0027(14)
C52 0.013(4) 0.0154(18) 0.017(2) -0.0003(15) -0.007(2) 0.0064(18)
C53 0.025(4) 0.0150(18) 0.022(2) 0.0000(15) -0.008(2) 0.008(2)
C54 0.036(2) 0.0133(17) 0.0209(19) 0.0023(14) -0.0043(17) 0.0019(16)
C55 0.024(4) 0.0172(18) 0.0172(19) 0.0031(15) -0.002(2) 0.000(2)
C56 0.019(3) 0.0113(17) 0.0136(17) 0.0002(13) -0.0013(16) 0.0043(18)
C57 0.036(4) 0.011(2) 0.023(3) 0.004(2) -0.011(3) -0.003(2)
O9 0.027(4) 0.0137(14) 0.024(3) 0.0017(14) -0.011(2) 0.0049(16)
O10 0.083(8) 0.020(3) 0.021(2) 0.0074(17) -0.021(3) -0.026(4)
C52A 0.013(4) 0.0154(18) 0.017(2) -0.0003(15) -0.007(2) 0.0064(18)
C53A 0.025(4) 0.0150(18) 0.022(2) 0.0000(15) -0.008(2) 0.008(2)
C54A 0.036(2) 0.0133(17) 0.0209(19) 0.0023(14) -0.0043(17) 0.0019(16)
C55A 0.024(4) 0.0172(18) 0.0172(19) 0.0031(15) -0.002(2) 0.000(2)
C56A 0.019(3) 0.0113(17) 0.0136(17) 0.0002(13) -0.0013(16) 0.0043(18)
C57A 0.048(7) 0.018(4) 0.025(4) 0.003(3) -0.007(4) -0.002(4)
O9A 0.027(4) 0.0137(14) 0.024(3) 0.0017(14) -0.011(2) 0.0049(16)
O10A 0.083(8) 0.020(3) 0.021(2) 0.0074(17) -0.021(3) -0.026(4)
C9 0.0160(17) 0.0168(18) 0.0130(17) -0.0006(14) -0.0037(13) 0.0088(14)
C61 0.0106(16) 0.0132(17) 0.0136(17) 0.0045(14) -0.0023(13) 0.0016(14)
C62 0.0116(17) 0.022(2) 0.0154(18) 0.0009(16) -0.0009(14) 0.0013(16)
C63 0.0165(19) 0.029(2) 0.018(2) 0.0035(18) -0.0018(16) 0.0030(17)
C64 0.0145(18) 0.023(2) 0.023(2) 0.0016(16) -0.0037(15) 0.0085(16)
C65 0.0144(19) 0.030(2) 0.023(2) 0.0012(18) -0.0012(16) 0.0078(18)
C66 0.0132(18) 0.025(2) 0.017(2) -0.0002(17) -0.0020(15) 0.0038(16)
C67 0.0150(19) 0.029(2) 0.024(2) 0.0003(18) -0.0033(16) 0.0065(17)
O11 0.0192(17) 0.042(2) 0.0282(19) 0.0012(16) -0.0097(15) 0.0027(16)
O12 0.0107(14) 0.0307(18) 0.0243(17) -0.0013(14) -0.0021(12) -0.0002(13)

loop_
_atom_type_symbol
_atom_type_description
_atom_type_scat_dispersion_real
_atom_type_scat_dispersion_imag
_atom_type_scat_source
C C 0.0033 0.0016 'International Tables Vol C Tables 4.2.6.8 and 6.1.1.4'
H H 0.0000 0.0000 'International Tables Vol C Tables 4.2.6.8 and 6.1.1.4'
O O 0.0106 0.0060 'International Tables Vol C Tables 4.2.6.8 and 6.1.1.4'
S S 0.1246 0.1234 'International Tables Vol C Tables 4.2.6.8 and 6.1.1.4'
Mg Mg 0.0486 0.0363 'International Tables Vol C Tables 4.2.6.8 and 6.1.1.4'

loop_
_geom_angle_atom_site_label_1
_geom_angle_atom_site_label_2
_geom_angle_atom_site_label_3
_geom_angle
_geom_angle_site_symmetry_1
_geom_angle_site_symmetry_3
O3A Mg1 O6A 79.3(16) 18_544 6_564
O3A Mg1 O1A 86.8(15) 18_544 13_665
O6A Mg1 O1A 96.8(12) 6_564 13_665
O3A Mg1 O8 173.0(9) 18_544 .
O6A Mg1 O8 94.1(13) 6_564 .
O1 Mg1 O8 84.9(7) 13_665 .
O1A Mg1 O8 91.9(10) 13_665 .
O1 Mg1 O3 92.5(7) 13_665 18_544
O8 Mg1 O3 177.0(3) . 18_544
O1 Mg1 O9 87.2(6) 13_665 17_554
O8 Mg1 O9 85.2(4) . 17_554
O3 Mg1 O9 93.1(5) 18_544 17_554
O3A Mg1 O12 88.1(11) 18_544 .
O6A Mg1 O12 88.4(9) 6_564 .
O1 Mg1 O12 175.1(5) 13_665 .
O1A Mg1 O12 171.9(10) 13_665 .
O8 Mg1 O12 93.90(17) . .
O3 Mg1 O12 88.5(3) 18_544 .
O9 Mg1 O12 88.0(4) 17_554 .
O1 Mg1 O6 96.9(7) 13_665 6_564
O8 Mg1 O6 88.0(6) . 6_564
O3 Mg1 O6 93.9(7) 18_544 6_564
O9 Mg1 O6 171.7(7) 17_554 6_564
O12 Mg1 O6 87.8(5) . 6_564
O3A Mg1 O9A 98.1(14) 18_544 17_554
O6A Mg1 O9A 172.4(14) 6_564 17_554
O1A Mg1 O9A 90.1(15) 13_665 17_554
O8 Mg1 O9A 88.8(10) . 17_554
O12 Mg1 O9A 84.4(12) . 17_554
C4 C1 S1 122.8(3) . .
C4 C1 S2 123.6(3) . .
S1 C1 S2 113.5(2) . .
C1 S1 C2 93.93(18) . .
C1 S2 C3 93.34(19) . .
C3 C2 C11 126.5(4) . .
C3 C2 S1 117.3(3) . .
C11 C2 S1 116.1(3) . .
C16 C11 C12 119.7(4) . .
C16 C11 C2 121.3(4) . .
C12 C11 C2 119.0(4) . .
C13 C12 C11 120.0(4) . .
C13 C12 H12 120.0 . .
C11 C12 H12 120.0 . .
C14 C13 C12 120.2(4) . .
C14 C13 H13 119.9 . .
C12 C13 H13 119.9 . .
C13 C14 C15 119.5(4) . .
C13 C14 C17A 118.8(8) . .
C15 C14 C17A 121.6(7) . .
C13 C14 C17 118.3(5) . .
C15 C14 C17 122.2(5) . .
C16 C15 C14 121.0(4) . .
C16 C15 H15 119.5 . .
C14 C15 H15 119.5 . .
C15 C16 C11 119.7(4) . .
C15 C16 H16 120.2 . .
C11 C16 H16 120.2 . .
O1 C17 O2 124.9(11) . .
O1 C17 C14 120.0(10) . .
O2 C17 C14 115.0(8) . .
C17 O1 Mg1 149.2(14) . 13_665
O1A C17A O2A 124.2(18) . .
O1A C17A C14 118.1(17) . .
O2A C17A C14 117.7(13) . .
C17A O1A Mg1 149(2) . 13_665
C2 C3 C21 131.7(3) . .
C2 C3 S2 116.2(3) . .
C21 C3 S2 111.9(2) . .
C26 C21 C22 119.6(5) . .
C26A C21 C22A 120.2(11) . .
C26A C21 C3 122.2(9) . .
C26 C21 C3 120.2(5) . .
C22 C21 C3 120.2(5) . .
C22A C21 C3 117.6(9) . .
C23 C22 C21 120.4(7) . .
C23 C22 H22 119.8 . .
C21 C22 H22 119.8 . .
C22 C23 C24 119.7(7) . .
C22 C23 H23 120.1 . .
C24 C23 H23 120.1 . .
C25 C24 C23 120.1(6) . .
C25 C24 C27 119.2(7) . .
C23 C24 C27 120.6(7) . .
C24 C25 C26 119.7(7) . .
C24 C25 H25 120.1 . .
C26 C25 H25 120.1 . .
C25 C26 C21 120.4(7) . .
C25 C26 H26 119.8 . .
C21 C26 H26 119.8 . .
O3 C27 O4 124.3(7) . .
O3 C27 C24 118.7(7) . .
O4 C27 C24 116.9(7) . .
C27 O3 Mg1 128.9(9) . 17_554
C23A C22A C21 120.1(15) . .
C23A C22A H22A 119.9 . .
C21 C22A H22A 119.9 . .
C22A C23A C24A 119.2(16) . .
C22A C23A H23A 120.4 . .
C24A C23A H23A 120.4 . .
C25A C24A C23A 120.6(12) . .
C25A C24A C27A 120.2(14) . .
C23A C24A C27A 119.2(14) . .
C24A C25A C26A 120.2(16) . .
C24A C25A H25A 119.9 . .
C26A C25A H25A 119.9 . .
C21 C26A C25A 119.6(16) . .
C21 C26A H26A 120.2 . .
C25A C26A H26A 120.2 . .
O4A C27A O3A 126.8(16) . .
O4A C27A C24A 117.6(14) . .
O3A C27A C24A 115.6(15) . .
C27A O3A Mg1 131(3) . 17_554
C1 C4 S3 123.2(3) . .
C1 C4 S4 122.2(3) . .
S3 C4 S4 114.6(2) . .
C4 S3 C5 95.57(18) . .
C4 S4 C6 95.43(19) . .
C6 C5 C31 128.5(4) . .
C6 C5 S3 117.1(3) . .
C31 C5 S3 114.3(3) . .
C32 C31 C36 119.2(4) . .
C32 C31 C5 121.0(4) . .
C36 C31 C5 119.8(4) . .
C33 C32 C31 119.6(4) . .
C33 C32 H32 120.2 . .
C31 C32 H32 120.2 . .
C32 C33 C34 121.1(4) . .
C32 C33 H33 119.4 . .
C34 C33 H33 119.4 . .
C35 C34 C33 119.9(4) . .
C35 C34 C37 118.5(6) . .
C33 C34 C37 121.6(6) . .
C35 C34 C37A 121.1(7) . .
C33 C34 C37A 118.8(7) . .
C34 C35 C36 119.0(4) . .
C34 C35 H35 120.5 . .
C36 C35 H35 120.5 . .
C35 C36 C31 121.0(4) . .
C35 C36 H36 119.5 . .
C31 C36 H36 119.5 . .
O6 C37 O5 126.4(11) . .
O6 C37 C34 119.2(10) . .
O5 C37 C34 114.4(7) . .
C37 O6 Mg1 140.9(15) . 8_655
O6A C37A O5A 125.0(18) . .
O6A C37A C34 118.9(17) . .
O5A C37A C34 116.0(12) . .
C37A O6A Mg1 150(2) . 8_655
C5 C6 C41 131.0(4) . .
C5 C6 S4 117.1(3) . .
C41 C6 S4 111.9(3) . .
C42 C41 C46 119.4(4) . .
C42 C41 C6 118.9(4) . .
C46 C41 C6 121.7(4) . .
C43 C42 C41 120.0(5) . .
C43 C42 H42 120.0 . .
C41 C42 H42 120.0 . .
C42 C43 C44 121.2(5) . .
C42 C43 H43 119.4 . .
C44 C43 H43 119.4 . .
C43 C44 C45 119.1(4) . .
C43 C44 C47 120.0(4) . .
C45 C44 C47 120.8(4) . .
C46 C45 C44 120.4(4) . .
C46 C45 H45 119.8 . .
C44 C45 H45 119.8 . .
C45 C46 C41 119.9(5) . .
C45 C46 H46 120.0 . .
C41 C46 H46 120.0 . .
O8 C47 O7 124.7(4) . .
O8 C47 C44 119.7(5) . .
O7 C47 C44 115.6(4) . .
C47 O8 Mg1 128.1(3) . .
C7 C7 S6 123.4(4) 10_664 .
C7 C7 S5 122.6(4) 10_664 .
S6 C7 S5 114.0(2) . .
C7 S5 C8 92.07(19) . .
C7 S6 C9 94.95(19) . .
C9 C8 C51 136.6(3) . .
C9 C8 S5 119.5(3) . .
C51 C8 S5 103.5(2) . .
C56A C51 C52A 119.6(10) . .
C52 C51 C56 118.3(5) . .
C52 C51 C8 121.5(5) . .
C56A C51 C8 120.5(9) . .
C52A C51 C8 119.8(8) . .
C56 C51 C8 120.0(5) . .
C53 C52 C51 121.0(7) . .
C53 C52 H52 119.5 . .
C51 C52 H52 119.5 . .
C54 C53 C52 119.7(7) . .
C54 C53 H53 120.1 . .
C52 C53 H53 120.1 . .
C53 C54 C55 120.4(6) . .
C53 C54 C57 119.4(7) . .
C55 C54 C57 119.9(7) . .
C56 C55 C54 119.6(7) . .
C56 C55 H55 120.2 . .
C54 C55 H55 120.2 . .
C55 C56 C51 120.3(7) . .
C55 C56 H56 119.8 . .
C51 C56 H56 119.8 . .
O9 C57 O10 123.8(8) . .
O9 C57 C54 119.1(7) . .
O10 C57 C54 116.9(7) . .
C57 O9 Mg1 138.1(12) . 18_544
C53A C52A C51 119.7(15) . .
C53A C52A H52A 120.1 . .
C51 C52A H52A 120.1 . .
C54A C53A C52A 120.4(15) . .
C54A C53A H53A 119.8 . .
C52A C53A H53A 119.8 . .
C53A C54A C55A 120.2(12) . .
C53A C54A C57A 119.9(15) . .
C55A C54A C57A 119.9(15) . .
C56A C55A C54A 119.4(15) . .
C56A C55A H55A 120.3 . .
C54A C55A H55A 120.3 . .
C51 C56A C55A 120.5(15) . .
C51 C56A H56A 119.7 . .
C55A C56A H56A 119.7 . .
O10A C57A O9A 124.9(18) . .
O10A C57A C54A 117.8(16) . .
O9A C57A C54A 116.8(15) . .
C57A O9A Mg1 142(3) . 18_544
C8 C9 C61 127.3(4) . .
C8 C9 S6 117.3(3) . .
C61 C9 S6 115.3(3) . .
C66 C61 C62 119.4(4) . .
C66 C61 C9 119.1(4) . .
C62 C61 C9 120.4(4) . .
C63 C62 C61 120.2(4) . .
C63 C62 H62 119.9 . .
C61 C62 H62 119.9 . .
C62 C63 C64 119.9(4) . .
C62 C63 H63 120.0 . .
C64 C63 H63 120.0 . .
C65 C64 C63 119.9(4) . .
C65 C64 C67 120.1(4) . .
C63 C64 C67 119.9(4) . .
C66 C65 C64 119.4(4) . .
C66 C65 H65 120.3 . .
C64 C65 H65 120.3 . .
C65 C66 C61 121.0(4) . .
C65 C66 H66 119.5 . .
C61 C66 H66 119.5 . .
O12 C67 O11 125.7(4) . .
O12 C67 C64 117.9(4) . .
O11 C67 C64 116.4(4) . .
C67 O12 Mg1 138.4(3) . .

loop_
_geom_bond_atom_site_label_1
_geom_bond_atom_site_label_2
_geom_bond_distance
_geom_bond_site_symmetry_2
Mg1 O3A 1.98(3) 18_544
Mg1 O6A 2.04(2) 6_564
Mg1 O1 2.050(11) 13_665
Mg1 O1A 2.06(2) 13_665
Mg1 O8 2.070(4) .
Mg1 O3 2.071(9) 18_544
Mg1 O9 2.073(12) 17_554
Mg1 O12 2.076(4) .
Mg1 O6 2.081(13) 6_564
Mg1 O9A 2.20(4) 17_554
C1 C4 1.345(5) .
C1 S1 1.746(4) .
C1 S2 1.749(4) .
S1 C2 1.773(4) .
S2 C3 1.804(4) .
C2 C3 1.311(6) .
C2 C11 1.470(5) .
C11 C16 1.394(6) .
C11 C12 1.399(6) .
C12 C13 1.391(6) .
C12 H12 0.9500 .
C13 C14 1.387(6) .
C13 H13 0.9500 .
C14 C15 1.392(7) .
C14 C17A 1.493(11) .
C14 C17 1.497(8) .
C15 C16 1.381(6) .
C15 H15 0.9500 .
C16 H16 0.9500 .
C17 O1 1.219(10) .
C17 O2 1.265(9) .
O1 Mg1 2.050(11) 13_665
C17A O1A 1.238(12) .
C17A O2A 1.260(12) .
O1A Mg1 2.06(2) 13_665
C3 C21 1.475(5) .
C21 C26A 1.387(12) .
C21 C26 1.396(8) .
C21 C22 1.400(8) .
C21 C22A 1.405(12) .
C22 C23 1.376(8) .
C22 H22 0.9500 .
C23 C24 1.415(9) .
C23 H23 0.9500 .
C24 C25 1.387(8) .
C24 C27 1.497(8) .
C25 C26 1.390(8) .
C25 H25 0.9500 .
C26 H26 0.9500 .
C27 O3 1.257(8) .
C27 O4 1.274(9) .
O3 Mg1 2.071(10) 17_554
C22A C23A 1.383(13) .
C22A H22A 0.9500 .
C23A C24A 1.399(13) .
C23A H23A 0.9500 .
C24A C25A 1.386(13) .
C24A C27A 1.496(12) .
C25A C26A 1.389(13) .
C25A H25A 0.9500 .
C26A H26A 0.9500 .
C27A O4A 1.249(12) .
C27A O3A 1.257(13) .
O3A Mg1 1.98(3) 17_554
C4 S3 1.741(4) .
C4 S4 1.748(4) .
S3 C5 1.774(4) .
S4 C6 1.774(4) .
C5 C6 1.321(6) .
C5 C31 1.478(5) .
C31 C32 1.389(6) .
C31 C36 1.397(6) .
C32 C33 1.380(6) .
C32 H32 0.9500 .
C33 C34 1.388(7) .
C33 H33 0.9500 .
C34 C35 1.386(6) .
C34 C37 1.495(8) .
C34 C37A 1.496(11) .
C35 C36 1.391(6) .
C35 H35 0.9500 .
C36 H36 0.9500 .
C37 O6 1.234(10) .
C37 O5 1.272(9) .
O6 Mg1 2.081(13) 8_655
C37A O6A 1.244(12) .
C37A O5A 1.265(12) .
O6A Mg1 2.04(2) 8_655
C6 C41 1.476(5) .
C41 C42 1.393(6) .
C41 C46 1.404(6) .
C42 C43 1.379(6) .
C42 H42 0.9500 .
C43 C44 1.384(6) .
C43 H43 0.9500 .
C44 C45 1.395(7) .
C44 C47 1.487(6) .
C45 C46 1.385(6) .
C45 H45 0.9500 .
C46 H46 0.9500 .
C47 O8 1.238(6) .
C47 O7 1.278(6) .
C7 C7 1.338(8) 10_664
C7 S6 1.743(4) .
C7 S5 1.746(4) .
S5 C8 1.815(4) .
S6 C9 1.761(4) .
C8 C9 1.226(6) .
C8 C51 1.532(5) .
C51 C52 1.394(7) .
C51 C56A 1.394(12) .
C51 C52A 1.395(12) .
C51 C56 1.396(7) .
C52 C53 1.389(8) .
C52 H52 0.9500 .
C53 C54 1.373(8) .
C53 H53 0.9500 .
C54 C55 1.395(8) .
C54 C57 1.486(8) .
C55 C56 1.394(8) .
C55 H55 0.9500 .
C56 H56 0.9500 .
C57 O9 1.256(7) .
C57 O10 1.258(8) .
O9 Mg1 2.073(12) 18_544
C52A C53A 1.394(13) .
C52A H52A 0.9500 .
C53A C54A 1.385(12) .
C53A H53A 0.9500 .
C54A C55A 1.395(12) .
C54A C57A 1.496(12) .
C55A C56A 1.395(13) .
C55A H55A 0.9500 .
C56A H56A 0.9500 .
C57A O10A 1.246(12) .
C57A O9A 1.257(12) .
O9A Mg1 2.20(4) 18_544
C9 C61 1.481(5) .
C61 C66 1.388(5) .
C61 C62 1.395(5) .
C62 C63 1.378(6) .
C62 H62 0.9500 .
C63 C64 1.402(6) .
C63 H63 0.9500 .
C64 C65 1.390(6) .
C64 C67 1.499(6) .
C65 C66 1.383(6) .
C65 H65 0.9500 .
C66 H66 0.9500 .
C67 O12 1.240(5) .
C67 O11 1.270(6) .

loop_
_geom_torsion_atom_site_label_1
_geom_torsion_atom_site_label_2
_geom_torsion_atom_site_label_3
_geom_torsion_atom_site_label_4
_geom_torsion
_geom_torsion_site_symmetry_1
_geom_torsion_site_symmetry_4
C4 C1 S1 C2 -153.9(4) . .
S2 C1 S1 C2 23.0(3) . .
C4 C1 S2 C3 154.0(4) . .
S1 C1 S2 C3 -22.9(3) . .
C1 S1 C2 C3 -13.9(4) . .
C1 S1 C2 C11 166.5(3) . .
C3 C2 C11 C16 -39.2(7) . .
S1 C2 C11 C16 140.4(4) . .
C3 C2 C11 C12 141.1(5) . .
S1 C2 C11 C12 -39.4(5) . .
C16 C11 C12 C13 1.7(7) . .
C2 C11 C12 C13 -178.5(4) . .
C11 C12 C13 C14 0.1(8) . .
C12 C13 C14 C15 -1.8(8) . .
C12 C13 C14 C17A 173.8(12) . .
C12 C13 C14 C17 -178.1(7) . .
C13 C14 C15 C16 1.8(9) . .
C17A C14 C15 C16 -173.7(13) . .
C17 C14 C15 C16 177.9(7) . .
C14 C15 C16 C11 0.0(8) . .
C12 C11 C16 C15 -1.8(7) . .
C2 C11 C16 C15 178.5(4) . .
C13 C14 C17 O1 -8.3(18) . .
C15 C14 C17 O1 175.5(15) . .
C13 C14 C17 O2 174.5(12) . .
C15 C14 C17 O2 -1.7(14) . .
O2 C17 O1 Mg1 -19(3) . 13_665
C14 C17 O1 Mg1 164(2) . 13_665
C13 C14 C17A O1A 23(3) . .
C15 C14 C17A O1A -161(2) . .
C13 C14 C17A O2A -158(2) . .
C15 C14 C17A O2A 17(2) . .
O2A C17A O1A Mg1 16(5) . 13_665
C14 C17A O1A Mg1 -166(4) . 13_665
C11 C2 C3 C21 -5.9(8) . .
S1 C2 C3 C21 174.6(3) . .
C11 C2 C3 S2 179.6(3) . .
S1 C2 C3 S2 0.1(5) . .
C1 S2 C3 C2 13.8(4) . .
C1 S2 C3 C21 -161.8(3) . .
C2 C3 C21 C26A 122.1(19) . .
S2 C3 C21 C26A -63.2(19) . .
C2 C3 C21 C26 132.1(8) . .
S2 C3 C21 C26 -53.2(6) . .
C2 C3 C21 C22 -46.0(7) . .
S2 C3 C21 C22 128.7(6) . .
C2 C3 C21 C22A -56.9(18) . .
S2 C3 C21 C22A 117.8(17) . .
C26 C21 C22 C23 2.9(7) . .
C3 C21 C22 C23 -179.0(5) . .
C21 C22 C23 C24 0.0(9) . .
C22 C23 C24 C25 -1.9(12) . .
C22 C23 C24 C27 173.8(7) . .
C23 C24 C25 C26 0.9(13) . .
C27 C24 C25 C26 -174.8(8) . .
C24 C25 C26 C21 2.1(13) . .
C22 C21 C26 C25 -4.0(10) . .
C3 C21 C26 C25 178.0(6) . .
C25 C24 C27 O3 -175.1(9) . .
C23 C24 C27 O3 9.2(12) . .
C25 C24 C27 O4 6.9(12) . .
C23 C24 C27 O4 -168.8(8) . .
O4 C27 O3 Mg1 64.4(10) . 17_554
C24 C27 O3 Mg1 -113.4(8) . 17_554
C26A C21 C22A C23A 0.5(14) . .
C3 C21 C22A C23A 179.5(10) . .
C21 C22A C23A C24A 2(2) . .
C22A C23A C24A C25A -3(3) . .
C22A C23A C24A C27A 178.7(16) . .
C23A C24A C25A C26A 2(3) . .
C27A C24A C25A C26A -179.5(19) . .
C22A C21 C26A C25A -1(2) . .
C3 C21 C26A C25A 179.7(13) . .
C24A C25A C26A C21 0(3) . .
C25A C24A C27A O4A 3(3) . .
C23A C24A C27A O4A -179(3) . .
C25A C24A C27A O3A -176(3) . .
C23A C24A C27A O3A 3(3) . .
O4A C27A O3A Mg1 61(3) . 17_554
C24A C27A O3A Mg1 -121(2) . 17_554
S1 C1 C4 S3 -2.0(6) . .
S2 C1 C4 S3 -178.6(2) . .
S1 C1 C4 S4 178.4(2) . .
S2 C1 C4 S4 1.8(6) . .
C1 C4 S3 C5 176.6(4) . .
S4 C4 S3 C5 -3.8(3) . .
C1 C4 S4 C6 -176.2(4) . .
S3 C4 S4 C6 4.2(3) . .
C4 S3 C5 C6 1.7(4) . .
C4 S3 C5 C31 179.3(3) . .
C6 C5 C31 C32 35.0(6) . .
S3 C5 C31 C32 -142.2(4) . .
C6 C5 C31 C36 -147.2(5) . .
S3 C5 C31 C36 35.5(5) . .
C36 C31 C32 C33 3.5(7) . .
C5 C31 C32 C33 -178.8(4) . .
C31 C32 C33 C34 -1.2(8) . .
C32 C33 C34 C35 -1.3(8) . .
C32 C33 C34 C37 176.3(7) . .
C32 C33 C34 C37A -175.8(12) . .
C33 C34 C35 C36 1.5(8) . .
C37 C34 C35 C36 -176.3(7) . .
C37A C34 C35 C36 175.8(12) . .
C34 C35 C36 C31 0.9(8) . .
C32 C31 C36 C35 -3.3(7) . .
C5 C31 C36 C35 178.9(4) . .
C35 C34 C37 O6 -23.9(17) . .
C33 C34 C37 O6 158.4(14) . .
C35 C34 C37 O5 156.0(13) . .
C33 C34 C37 O5 -21.7(14) . .
O5 C37 O6 Mg1 -23(3) . 8_655
C34 C37 O6 Mg1 156.5(18) . 8_655
C35 C34 C37A O6A 6(3) . .
C33 C34 C37A O6A -180(2) . .
C35 C34 C37A O5A -176(2) . .
C33 C34 C37A O5A -2(2) . .
O5A C37A O6A Mg1 -4(6) . 8_655
C34 C37A O6A Mg1 174(5) . 8_655
C31 C5 C6 C41 4.6(8) . .
S3 C5 C6 C41 -178.3(4) . .
C31 C5 C6 S4 -176.2(3) . .
S3 C5 C6 S4 1.0(5) . .
C4 S4 C6 C5 -3.1(4) . .
C4 S4 C6 C41 176.3(3) . .
C5 C6 C41 C42 -138.2(5) . .
S4 C6 C41 C42 42.6(5) . .
C5 C6 C41 C46 44.4(7) . .
S4 C6 C41 C46 -134.9(4) . .
C46 C41 C42 C43 0.0(7) . .
C6 C41 C42 C43 -177.6(5) . .
C41 C42 C43 C44 -1.5(8) . .
C42 C43 C44 C45 1.2(8) . .
C42 C43 C44 C47 178.4(5) . .
C43 C44 C45 C46 0.5(8) . .
C47 C44 C45 C46 -176.7(4) . .
C44 C45 C46 C41 -2.0(7) . .
C42 C41 C46 C45 1.8(7) . .
C6 C41 C46 C45 179.2(4) . .
C43 C44 C47 O8 168.0(5) . .
C45 C44 C47 O8 -14.8(7) . .
C43 C44 C47 O7 -11.8(7) . .
C45 C44 C47 O7 165.4(5) . .
O7 C47 O8 Mg1 -64.4(6) . .
C44 C47 O8 Mg1 115.8(5) . .
C7 C7 S5 C8 -165.9(5) 10_664 .
S6 C7 S5 C8 14.4(3) . .
C7 C7 S6 C9 166.0(5) 10_664 .
S5 C7 S6 C9 -14.4(3) . .
C7 S5 C8 C9 -9.8(4) . .
C7 S5 C8 C51 176.8(3) . .
C9 C8 C51 C52 -79.0(7) . .
S5 C8 C51 C52 92.7(4) . .
C9 C8 C51 C56A 85.1(16) . .
S5 C8 C51 C56A -103.2(15) . .
C9 C8 C51 C52A -92.8(13) . .
S5 C8 C51 C52A 78.9(12) . .
C9 C8 C51 C56 94.9(8) . .
S5 C8 C51 C56 -93.4(5) . .
C56 C51 C52 C53 9.6(7) . .
C8 C51 C52 C53 -176.4(5) . .
C51 C52 C53 C54 -3.5(10) . .
C52 C53 C54 C55 -3.2(13) . .
C52 C53 C54 C57 169.6(7) . .
C53 C54 C55 C56 3.6(13) . .
C57 C54 C55 C56 -169.3(8) . .
C54 C55 C56 C51 2.8(12) . .
C52 C51 C56 C55 -9.2(9) . .
C8 C51 C56 C55 176.7(6) . .
C53 C54 C57 O9 -31.6(14) . .
C55 C54 C57 O9 141.3(12) . .
C53 C54 C57 O10 153.1(12) . .
C55 C54 C57 O10 -34.0(14) . .
O10 C57 O9 Mg1 46.9(16) . 18_544
C54 C57 O9 Mg1 -128.1(11) . 18_544
C56A C51 C52A C53A 3.3(14) . .
C8 C51 C52A C53A -178.8(9) . .
C51 C52A C53A C54A -1(2) . .
C52A C53A C54A C55A -2(3) . .
C52A C53A C54A C57A 176.0(15) . .
C53A C54A C55A C56A 2(3) . .
C57A C54A C55A C56A -175.8(18) . .
C52A C51 C56A C55A -3(2) . .
C8 C51 C56A C55A 178.9(13) . .
C54A C55A C56A C51 0(3) . .
C53A C54A C57A O10A 160(3) . .
C55A C54A C57A O10A -22(4) . .
C53A C54A C57A O9A -28(4) . .
C55A C54A C57A O9A 150(3) . .
O10A C57A O9A Mg1 60(4) . 18_544
C54A C57A O9A Mg1 -111(3) . 18_544
C51 C8 C9 C61 -13.2(9) . .
S5 C8 C9 C61 176.0(3) . .
C51 C8 C9 S6 172.0(4) . .
S5 C8 C9 S6 1.3(6) . .
C7 S6 C9 C8 8.0(4) . .
C7 S6 C9 C61 -167.4(3) . .
C8 C9 C61 C66 145.4(5) . .
S6 C9 C61 C66 -39.7(5) . .
C8 C9 C61 C62 -46.7(7) . .
S6 C9 C61 C62 128.2(4) . .
C66 C61 C62 C63 -0.3(7) . .
C9 C61 C62 C63 -168.1(4) . .
C61 C62 C63 C64 3.0(7) . .
C62 C63 C64 C65 -4.9(8) . .
C62 C63 C64 C67 170.9(5) . .
C63 C64 C65 C66 4.1(8) . .
C67 C64 C65 C66 -171.7(5) . .
C64 C65 C66 C61 -1.4(8) . .
C62 C61 C66 C65 -0.5(7) . .
C9 C61 C66 C65 167.5(4) . .
C65 C64 C67 O12 21.1(7) . .
C63 C64 C67 O12 -154.7(5) . .
C65 C64 C67 O11 -160.3(5) . .
C63 C64 C67 O11 23.9(7) . .
O11 C67 O12 Mg1 -56.6(8) . .
C64 C67 O12 Mg1 121.8(5) . .
